data_4347870
loop_
_publ_author_name
'Uemura, Kazuhiro'
'Uesugi, Naoyuki'
'Matsuyama, Akina'
'Ebihara, Masahiro'
'Yoshikawa, Hirofumi'
'Awaga, Kunio'

_publ_section_title
;
 Integration of Paramagnetic Diruthenium Complexes into an Extended Chain
 by Heterometallic Metal-Metal Bonds with Diplatinum Complexes.
;
_journal_issue 14
_journal_name_full 'Inorganic chemistry'
_journal_page_first 7003
_journal_page_last 7011
_journal_paper_doi 10.1021/acs.inorgchem.6b00741
_journal_volume 55
_journal_year 2016
_chemical_formula_sum 'C22 H24 Cl F12 N6 O14 P2 Pt2 Ru2'
_chemical_formula_weight 1514.18
_space_group_IT_number 51
_space_group_name_Hall '-P 2a 2a'
_space_group_name_H-M_alt 'P m m a'
_symmetry_cell_setting orthorhombic
_symmetry_space_group_name_H-M 'P m m a'
_atom_sites_solution_hydrogens geom
_atom_sites_solution_primary direct
_atom_sites_solution_secondary difmap
_audit_creation_method SHELXL-97
_cell_angle_alpha 90.00
_cell_angle_beta 90.00
_cell_angle_gamma 90.00
_cell_formula_units_Z 2
_cell_length_a 20.221(5)
_cell_length_b 10.807(7)
_cell_length_c 12.736(11)
_cell_measurement_reflns_used 5207
_cell_measurement_temperature 296(2)
_cell_measurement_theta_max 27.4835
_cell_measurement_theta_min 3.0222
_cell_volume 2783(3)
_computing_cell_refinement CRYSTALCLEAR
_computing_data_collection CRYSTALCLEAR
_computing_data_reduction CRYSTALCLEAR
_computing_molecular_graphics 'Yadokari-XG 2009 (Wakita, Nemoto et al., 2009)'
_computing_publication_material 'Yadokari-XG 2009 (Wakita, Nemoto et al., 2009)'
_computing_structure_refinement 'SHELXL-97 (Sheldrick, 1997)'
_computing_structure_solution 'SHELXS-97 (Sheldrick, 1990)'
_diffrn_ambient_temperature 293(2)
_diffrn_detector_area_resol_mean 14.6199
_diffrn_measured_fraction_theta_full 0.997
_diffrn_measured_fraction_theta_max 0.997
_diffrn_measurement_device_type 'Rigaku/MSC Mercury CCD'
_diffrn_measurement_method dtprofit.ref
_diffrn_radiation_monochromator 'Graphite Monochromator'
_diffrn_radiation_source 'Rotating Anode'
_diffrn_radiation_type MoK\a
_diffrn_radiation_wavelength 0.71070
_diffrn_reflns_av_R_equivalents 0.0814
_diffrn_reflns_av_sigmaI/netI 0.0534
_diffrn_reflns_limit_h_max 26
_diffrn_reflns_limit_h_min -24
_diffrn_reflns_limit_k_max 14
_diffrn_reflns_limit_k_min -9
_diffrn_reflns_limit_l_max 14
_diffrn_reflns_limit_l_min -16
_diffrn_reflns_number 22280
_diffrn_reflns_theta_full 27.48
_diffrn_reflns_theta_max 27.48
_diffrn_reflns_theta_min 3.19
_exptl_absorpt_coefficient_mu 5.737
_exptl_absorpt_correction_T_max 0.5977
_exptl_absorpt_correction_T_min 0.2779
_exptl_absorpt_correction_type multi-scan
_exptl_absorpt_process_details 'REQAB (Rigaku, 1998)'
_exptl_crystal_colour red
_exptl_crystal_density_diffrn 1.807
_exptl_crystal_density_method 'not measured'
_exptl_crystal_description block
_exptl_crystal_F_000 1418
_exptl_crystal_size_max 0.30
_exptl_crystal_size_mid 0.10
_exptl_crystal_size_min 0.10
_refine_diff_density_max 1.188
_refine_diff_density_min -1.451
_refine_diff_density_rms 0.212
_refine_ls_extinction_method none
_refine_ls_goodness_of_fit_ref 1.685
_refine_ls_hydrogen_treatment constr
_refine_ls_matrix_type full
_refine_ls_number_parameters 153
_refine_ls_number_reflns 3443
_refine_ls_number_restraints 0
_refine_ls_restrained_S_all 1.685
_refine_ls_R_factor_all 0.1209
_refine_ls_R_factor_gt 0.1080
_refine_ls_shift/su_max 0.000
_refine_ls_shift/su_mean 0.000
_refine_ls_structure_factor_coef Fsqd
_refine_ls_weighting_details 'calc w=1/[\s^2^(Fo^2^)+(0.1000P)^2^+0.0000P] where P=(Fo^2^+2Fc^2^)/3'
_refine_ls_weighting_scheme calc
_refine_ls_wR_factor_gt 0.2541
_refine_ls_wR_factor_ref 0.2591
_reflns_number_gt 3141
_reflns_number_total 3443
_reflns_threshold_expression >2sigma(I)
_cod_data_source_file ic6b00741_si_004.cif
_cod_data_source_block DarkRed
_cod_database_code 4347870

loop_
_symmetry_equiv_pos_as_xyz
'x, y, z'
'-x+1/2, -y, z'
'x+1/2, -y, -z'
'-x, y, -z'
'-x, -y, -z'
'x-1/2, y, -z'
'-x-1/2, y, z'
'x, -y, z'

loop_
_atom_site_label
_atom_site_type_symbol
_atom_site_fract_x
_atom_site_fract_y
_atom_site_fract_z
_atom_site_U_iso_or_equiv
_atom_site_adp_type
_atom_site_occupancy
_atom_site_symmetry_multiplicity
_atom_site_calc_flag
_atom_site_refinement_flags
Pt1 Pt 0.7500 0.14136(6) 0.13293(6) 0.0433(3) Uani 1 2 d S
Ru1 Ru 0.7500 0.5000 -0.34856(19) 0.0467(6) Uani 1 4 d S
Ru2 Ru 0.7500 0.5000 -0.17118(19) 0.0427(5) Uani 1 4 d S
O2 O 0.8201(6) 0.3706(9) -0.3491(9) 0.058(3) Uani 1 1 d .
C5 C 0.8437(8) 0.3346(13) -0.2592(15) 0.056(4) Uani 1 1 d .
O3 O 0.8210(5) 0.3679(8) -0.1730(9) 0.049(2) Uani 1 1 d .
Cl1 Cl 0.7500 0.5000 0.0250(7) 0.079(3) Uani 1 4 d S
N2 N 0.6678(19) 0.100(3) 0.227(3) 0.059(11) Uiso 0.50 1 d P
N1 N 0.6787(7) 0.1907(13) 0.0316(10) 0.066(3) Uani 1 1 d .
H1 H 0.6426 0.1458 0.0436 0.099 Uiso 1 1 calc R
H2 H 0.6925 0.1777 -0.0338 0.099 Uiso 1 1 calc R
H3 H 0.6693 0.2706 0.0400 0.099 Uiso 1 1 calc R
C6 C 0.8991(8) 0.2365(16) -0.2606(15) 0.077(5) Uani 1 1 d .
H4 H 0.9120 0.2175 -0.1899 0.115 Uiso 1 1 calc R
H5 H 0.9365 0.2682 -0.2984 0.115 Uiso 1 1 calc R
H6 H 0.8833 0.1629 -0.2944 0.115 Uiso 1 1 calc R
O4 O 0.7500 0.5000 -0.530(2) 0.086(8) Uani 1 4 d S
P1 P 0.5000 0.0000 0.0000 0.069(2) Uani 1 4 d S
P2 P 0.2500 0.0000 0.2359(9) 0.073(3) Uani 1 4 d S
C2 C 0.6075(11) 0.0000 0.357(2) 0.072(8) Uani 1 2 d S
C1 C 0.6577(10) 0.0000 0.2739(16) 0.049(5) Uani 1 2 d S
F4 F 0.3082(11) 0.0000 0.1539(19) 0.143(9) Uani 1 2 d S
F2 F 0.4436(14) 0.0000 0.080(3) 0.203(14) Uani 1 2 d S
F5 F 0.2500 0.142(2) 0.234(6) 0.32(3) Uani 1 2 d S
F1 F 0.5277(13) 0.101(2) 0.0642(18) 0.235(12) Uani 1 1 d .
F3 F 0.315(2) 0.0000 0.308(3) 0.27(2) Uani 1 2 d S
C7 C 0.7500 0.391(4) -0.595(4) 0.124(14) Uiso 1 2 d S
C8 C 0.7500 0.425(7) -0.706(8) 0.28(4) Uiso 1 2 d S
C3 C 0.560(2) 0.098(4) 0.351(3) 0.21(2) Uani 1 1 d .
C4 C 0.643(5) 0.0000 0.469(8) 0.31(4) Uiso 1 2 d S
O1 O 0.6826(12) -0.1066(19) 0.2420(19) 0.032(5) Uiso 0.50 1 d P
O5 O 0.553(5) 0.5000 0.116(7) 0.54(7) Uiso 1 2 d S
O6 O 0.5000 0.5000 0.5000 0.85(15) Uiso 1 4 d S

loop_
_atom_site_aniso_label
_atom_site_aniso_U_11
_atom_site_aniso_U_22
_atom_site_aniso_U_33
_atom_site_aniso_U_23
_atom_site_aniso_U_13
_atom_site_aniso_U_12
Pt1 0.0471(5) 0.0411(4) 0.0419(5) 0.0051(3) 0.000 0.000
Ru1 0.0529(14) 0.0472(12) 0.0400(13) 0.000 0.000 0.000
Ru2 0.0437(13) 0.0446(12) 0.0397(12) 0.000 0.000 0.000
O2 0.065(7) 0.051(6) 0.058(7) 0.002(5) 0.006(6) 0.002(5)
C5 0.046(8) 0.050(8) 0.073(12) 0.008(7) 0.009(8) -0.011(7)
O3 0.047(6) 0.045(5) 0.056(6) 0.002(4) 0.000(5) 0.004(4)
Cl1 0.126(8) 0.076(6) 0.035(4) 0.000 0.000 0.000
N1 0.067(9) 0.084(9) 0.047(8) 0.003(7) -0.001(7) 0.003(8)
C6 0.051(10) 0.081(11) 0.099(15) 0.012(10) 0.022(10) 0.019(8)
O4 0.14(2) 0.067(16) 0.053(15) 0.000 0.000 0.000
P1 0.038(4) 0.089(6) 0.081(7) 0.000 0.005(4) 0.000
P2 0.099(8) 0.052(5) 0.069(6) 0.000 0.000 0.000
C2 0.030(11) 0.13(2) 0.055(15) 0.000 0.005(10) 0.000
C1 0.046(11) 0.065(12) 0.036(11) 0.000 0.016(9) 0.000
F4 0.109(17) 0.18(2) 0.14(2) 0.000 0.044(14) 0.000
F2 0.16(2) 0.25(3) 0.20(3) 0.000 0.11(2) 0.000
F5 0.13(2) 0.093(18) 0.73(10) -0.16(3) 0.000 0.000
F1 0.25(3) 0.26(2) 0.20(2) -0.103(18) 0.05(2) -0.13(2)
F3 0.32(5) 0.33(5) 0.17(3) 0.000 -0.17(3) 0.000
C3 0.17(3) 0.33(5) 0.14(3) 0.08(3) 0.05(2) 0.17(4)

loop_
_atom_type_symbol
_atom_type_description
_atom_type_scat_dispersion_real
_atom_type_scat_dispersion_imag
_atom_type_scat_source
C C 0.0033 0.0016 'International Tables Vol C Tables 4.2.6.8 and 6.1.1.4'
O O 0.0106 0.0060 'International Tables Vol C Tables 4.2.6.8 and 6.1.1.4'
F F 0.0171 0.0103 'International Tables Vol C Tables 4.2.6.8 and 6.1.1.4'
P P 0.1023 0.0942 'International Tables Vol C Tables 4.2.6.8 and 6.1.1.4'
Cl Cl 0.1484 0.1585 'International Tables Vol C Tables 4.2.6.8 and 6.1.1.4'
Ru Ru -1.2594 0.8363 'International Tables Vol C Tables 4.2.6.8 and 6.1.1.4'
Pt Pt -1.7033 8.3905 'International Tables Vol C Tables 4.2.6.8 and 6.1.1.4'
N N 0.0061 0.0033 'International Tables Vol C Tables 4.2.6.8 and 6.1.1.4'
H H 0.0000 0.0000 'International Tables Vol C Tables 4.2.6.8 and 6.1.1.4'

loop_
_geom_angle_atom_site_label_1
_geom_angle_atom_site_label_2
_geom_angle_atom_site_label_3
_geom_angle
_geom_angle_site_symmetry_1
_geom_angle_site_symmetry_3
O1 Pt1 O1 86.9(14) 2_655 8
O1 Pt1 N1 90.4(8) 2_655 7_755
O1 Pt1 N1 174.2(7) 8 7_755
O1 Pt1 N1 174.2(7) 2_655 .
O1 Pt1 N1 90.4(8) 8 .
N1 Pt1 N1 91.8(8) 7_755 .
O1 Pt1 N2 96.1(11) 2_655 .
O1 Pt1 N2 9.8(13) 8 .
N1 Pt1 N2 173.2(11) 7_755 .
N1 Pt1 N2 81.5(12) . .
O1 Pt1 N2 9.8(13) 2_655 7_755
O1 Pt1 N2 96.1(11) 8 7_755
N1 Pt1 N2 81.5(12) 7_755 7_755
N1 Pt1 N2 173.2(11) . 7_755
N2 Pt1 N2 105(2) . 7_755
O1 Pt1 Pt1 79.1(6) 2_655 2_655
O1 Pt1 Pt1 79.1(6) 8 2_655
N1 Pt1 Pt1 105.4(4) 7_755 2_655
N1 Pt1 Pt1 105.4(4) . 2_655
N2 Pt1 Pt1 77.7(10) . 2_655
N2 Pt1 Pt1 77.7(10) 7_755 2_655
O2 Ru1 O2 90.8(7) 8_565 2_665
O2 Ru1 O2 89.2(7) 8_565 .
O2 Ru1 O2 179.6(7) 2_665 .
O2 Ru1 O2 179.6(7) 8_565 7_755
O2 Ru1 O2 89.2(7) 2_665 7_755
O2 Ru1 O2 90.8(7) . 7_755
O2 Ru1 Ru2 90.2(3) 8_565 .
O2 Ru1 Ru2 90.2(3) 2_665 .
O2 Ru1 Ru2 90.2(3) . .
O2 Ru1 Ru2 90.2(3) 7_755 .
O2 Ru1 O4 89.8(3) 8_565 .
O2 Ru1 O4 89.8(3) 2_665 .
O2 Ru1 O4 89.8(3) . .
O2 Ru1 O4 89.8(3) 7_755 .
Ru2 Ru1 O4 180.000(1) . .
O3 Ru2 O3 90.3(6) . 7_755
O3 Ru2 O3 89.7(6) . 8_565
O3 Ru2 O3 178.7(7) 7_755 8_565
O3 Ru2 O3 178.7(7) . 2_665
O3 Ru2 O3 89.7(6) 7_755 2_665
O3 Ru2 O3 90.3(6) 8_565 2_665
O3 Ru2 Ru1 89.3(3) . .
O3 Ru2 Ru1 89.3(3) 7_755 .
O3 Ru2 Ru1 89.3(3) 8_565 .
O3 Ru2 Ru1 89.3(3) 2_665 .
O3 Ru2 Cl1 90.7(3) . .
O3 Ru2 Cl1 90.7(3) 7_755 .
O3 Ru2 Cl1 90.7(3) 8_565 .
O3 Ru2 Cl1 90.7(3) 2_665 .
Ru1 Ru2 Cl1 180.000(1) . .
C5 O2 Ru1 118.0(10) . .
O3 C5 O2 123.7(15) . .
O3 C5 C6 118.6(15) . .
O2 C5 C6 117.5(16) . .
C5 O3 Ru2 118.5(10) . .
O1 N2 C1 92(9) 8 .
O1 N2 Pt1 67(9) 8 .
C1 N2 Pt1 126(3) . .
C7 O4 C7 110(4) . 2_665
C7 O4 Ru1 125(2) . .
C7 O4 Ru1 125(2) 2_665 .
F1 P1 F1 95(2) 5_655 4_655
F1 P1 F1 85(2) 5_655 8
F1 P1 F1 180.0(18) 4_655 8
F1 P1 F1 179.999(3) 5_655 .
F1 P1 F1 85(2) 4_655 .
F1 P1 F1 95(2) 8 .
F1 P1 F2 94.9(11) 5_655 .
F1 P1 F2 94.9(11) 4_655 .
F1 P1 F2 85.1(11) 8 .
F1 P1 F2 85.1(11) . .
F1 P1 F2 85.1(11) 5_655 5_655
F1 P1 F2 85.1(11) 4_655 5_655
F1 P1 F2 94.9(11) 8 5_655
F1 P1 F2 94.9(11) . 5_655
F2 P1 F2 179.998(4) . 5_655
F5 P2 F5 178(6) . 2
F5 P2 F4 89.3(18) . 2
F5 P2 F4 89.3(18) 2 2
F5 P2 F4 89.3(18) . .
F5 P2 F4 89.3(18) 2 .
F4 P2 F4 97(2) 2 .
F5 P2 F3 90.6(16) . 2
F5 P2 F3 90.6(16) 2 2
F4 P2 F3 76.4(17) 2 2
F4 P2 F3 173(2) . 2
F5 P2 F3 90.6(16) . .
F5 P2 F3 90.6(16) 2 .
F4 P2 F3 173(2) 2 .
F4 P2 F3 76.4(17) . .
F3 P2 F3 110(3) 2 .
C3 C2 C3 95(5) 8 .
C3 C2 C1 115.3(19) 8 .
C3 C2 C1 115.3(19) . .
C3 C2 C4 110(3) 8 .
C3 C2 C4 110(3) . .
C1 C2 C4 110(4) . .
N2 C1 N2 119(4) 8 .
N2 C1 O1 16(2) 8 .
N2 C1 O1 123(2) . .
N2 C1 O1 123(2) 8 8
N2 C1 O1 16(2) . 8
O1 C1 O1 121(2) . 8
N2 C1 C2 117(2) 8 .
N2 C1 C2 117(2) . .
O1 C1 C2 119.0(12) . .
O1 C1 C2 119.0(12) 8 .
O4 C7 C8 110(4) . .
C7 C8 C8 105(3) . 2_665
N2 O1 C1 72(8) 8 .
N2 O1 Pt1 103(9) 8 2_655
C1 O1 Pt1 130.0(16) . 2_655

loop_
_geom_bond_atom_site_label_1
_geom_bond_atom_site_label_2
_geom_bond_distance
_geom_bond_site_symmetry_2
Pt1 O1 1.98(2) 2_655
Pt1 O1 1.98(2) 8
Pt1 N1 2.007(13) 7_755
Pt1 N1 2.007(13) .
Pt1 N2 2.09(4) .
Pt1 N2 2.09(4) 7_755
Pt1 Pt1 3.055(2) 2_655
Ru1 O2 1.991(11) 8_565
Ru1 O2 1.991(11) 2_665
Ru1 O2 1.991(11) .
Ru1 O2 1.991(11) 7_755
Ru1 Ru2 2.259(4) .
Ru1 O4 2.31(3) .
Ru2 O3 2.025(10) .
Ru2 O3 2.025(10) 7_755
Ru2 O3 2.025(10) 8_565
Ru2 O3 2.025(10) 2_665
Ru2 Cl1 2.499(9) .
O2 C5 1.30(2) .
C5 O3 1.24(2) .
C5 C6 1.54(2) .
N2 O1 0.37(5) 8
N2 C1 1.26(4) .
O4 C7 1.44(5) .
O4 C7 1.44(5) 2_665
P1 F1 1.472(18) 5_655
P1 F1 1.472(18) 4_655
P1 F1 1.472(18) 8
P1 F1 1.472(18) .
P1 F2 1.53(2) .
P1 F2 1.53(2) 5_655
P2 F5 1.53(2) .
P2 F5 1.53(2) 2
P2 F4 1.57(2) 2
P2 F4 1.57(2) .
P2 F3 1.61(3) 2
P2 F3 1.61(3) .
C2 C3 1.43(3) 8
C2 C3 1.43(3) .
C2 C1 1.47(3) .
C2 C4 1.59(10) .
C1 N2 1.26(4) 8
C1 O1 1.32(2) .
C1 O1 1.32(2) 8
C7 C8 1.46(9) .
C8 C8 1.62(15) 2_665
O1 N2 0.37(5) 8
O1 Pt1 1.98(2) 2_655

loop_
_geom_torsion_atom_site_label_1
_geom_torsion_atom_site_label_2
_geom_torsion_atom_site_label_3
_geom_torsion_atom_site_label_4
_geom_torsion
_geom_torsion_site_symmetry_1
_geom_torsion_site_symmetry_4
O2 Ru1 Ru2 O3 -89.5(4) 8_565 .
O2 Ru1 Ru2 O3 179.8(4) 2_665 .
O2 Ru1 Ru2 O3 -0.2(4) . .
O2 Ru1 Ru2 O3 90.5(4) 7_755 .
O4 Ru1 Ru2 O3 136(100) . .
O2 Ru1 Ru2 O3 -179.8(4) 8_565 7_755
O2 Ru1 Ru2 O3 89.5(4) 2_665 7_755
O2 Ru1 Ru2 O3 -90.5(4) . 7_755
O2 Ru1 Ru2 O3 0.2(4) 7_755 7_755
O4 Ru1 Ru2 O3 46(100) . 7_755
O2 Ru1 Ru2 O3 0.2(4) 8_565 8_565
O2 Ru1 Ru2 O3 -90.5(4) 2_665 8_565
O2 Ru1 Ru2 O3 89.5(4) . 8_565
O2 Ru1 Ru2 O3 -179.8(4) 7_755 8_565
O4 Ru1 Ru2 O3 -134(100) . 8_565
O2 Ru1 Ru2 O3 90.5(4) 8_565 2_665
O2 Ru1 Ru2 O3 -0.2(4) 2_665 2_665
O2 Ru1 Ru2 O3 179.8(4) . 2_665
O2 Ru1 Ru2 O3 -89.5(4) 7_755 2_665
O4 Ru1 Ru2 O3 -44(100) . 2_665
O2 Ru1 Ru2 Cl1 -48(72) 8_565 .
O2 Ru1 Ru2 Cl1 -138(72) 2_665 .
O2 Ru1 Ru2 Cl1 42(72) . .
O2 Ru1 Ru2 Cl1 132(100) 7_755 .
O4 Ru1 Ru2 Cl1 0.0 . .
O2 Ru1 O2 C5 87.3(11) 8_565 .
O2 Ru1 O2 C5 177.3(12) 2_665 .
O2 Ru1 O2 C5 -93.1(11) 7_755 .
Ru2 Ru1 O2 C5 -2.9(11) . .
O4 Ru1 O2 C5 177.1(11) . .
Ru1 O2 C5 O3 6.8(19) . .
Ru1 O2 C5 C6 -178.6(10) . .
O2 C5 O3 Ru2 -7.1(19) . .
C6 C5 O3 Ru2 178.4(10) . .
O3 Ru2 O3 C5 93.0(11) 7_755 .
O3 Ru2 O3 C5 -85.7(11) 8_565 .
O3 Ru2 O3 C5 3.7(10) 2_665 .
Ru1 Ru2 O3 C5 3.6(10) . .
Cl1 Ru2 O3 C5 -176.4(10) . .
O1 Pt1 N2 O1 19(8) 2_655 8
N1 Pt1 N2 O1 -145(7) 7_755 8
N1 Pt1 N2 O1 -155(9) . 8
N2 Pt1 N2 O1 23(10) 7_755 8
Pt1 Pt1 N2 O1 97(9) 2_655 8
O1 Pt1 N2 C1 -56(3) 2_655 .
O1 Pt1 N2 C1 -75(9) 8 .
N1 Pt1 N2 C1 140(7) 7_755 .
N1 Pt1 N2 C1 129(3) . .
N2 Pt1 N2 C1 -52(4) 7_755 .
Pt1 Pt1 N2 C1 21(3) 2_655 .
O2 Ru1 O4 C7 134.6(3) 8_565 .
O2 Ru1 O4 C7 -134.6(3) 2_665 .
O2 Ru1 O4 C7 45.4(3) . .
O2 Ru1 O4 C7 -45.4(3) 7_755 .
Ru2 Ru1 O4 C7 -91(100) . .
O2 Ru1 O4 C7 -45.4(3) 8_565 2_665
O2 Ru1 O4 C7 45.4(3) 2_665 2_665
O2 Ru1 O4 C7 -134.6(3) . 2_665
O2 Ru1 O4 C7 134.6(3) 7_755 2_665
Ru2 Ru1 O4 C7 89(100) . 2_665
O1 N2 C1 N2 -108(9) 8 8
Pt1 N2 C1 N2 -45(6) . 8
O1 N2 C1 O1 -90(10) 8 .
Pt1 N2 C1 O1 -26(5) . .
Pt1 N2 C1 O1 63(8) . 8
O1 N2 C1 C2 100(9) 8 .
Pt1 N2 C1 C2 164(2) . .
C3 C2 C1 N2 -22(4) 8 8
C3 C2 C1 N2 -131(4) . 8
C4 C2 C1 N2 104(3) . 8
C3 C2 C1 N2 131(4) 8 .
C3 C2 C1 N2 22(4) . .
C4 C2 C1 N2 -104(3) . .
C3 C2 C1 O1 -40(4) 8 .
C3 C2 C1 O1 -149(3) . .
C4 C2 C1 O1 86(2) . .
C3 C2 C1 O1 149(3) 8 8
C3 C2 C1 O1 40(4) . 8
C4 C2 C1 O1 -86(2) . 8
C7 O4 C7 C8 0.000(7) 2_665 .
Ru1 O4 C7 C8 180.000(6) . .
O4 C7 C8 C8 0.000(6) . 2_665
N2 C1 O1 N2 -81(10) . 8
O1 C1 O1 N2 -100(9) 8 8
C2 C1 O1 N2 88(9) . 8
N2 C1 O1 Pt1 92(10) 8 2_655
N2 C1 O1 Pt1 10(4) . 2_655
O1 C1 O1 Pt1 -9(5) 8 2_655
C2 C1 O1 Pt1 180.0(17) . 2_655
